data_4123892
loop_
_publ_author_name
'Pinkowicz, Dawid'
'Rams, Micha\/l'
'Mi\<sek, Martin'
'Kamenev, Konstantin V.'
'Tomkowiak, Hanna'
'Katrusiak, Andrzej'
'Sieklucka, Barbara'

_publ_section_title
;
 Enforcing Multifunctionality: A Pressure-Induced Spin-Crossover
 Photomagnet.
;
_journal_issue 27
_journal_name_full 'Journal of the American Chemical Society'
_journal_page_first 8795
_journal_page_last 8802
_journal_paper_doi 10.1021/jacs.5b04303
_journal_volume 137
_journal_year 2015
_chemical_formula_moiety 'C32 H32 Mn2 N24 Nb, 4(H2 O)'
_chemical_formula_sum 'C32 H40 Mn2 N24 Nb O4'
_chemical_formula_weight 1027.67
_chemical_name_systematic
; 
 ? 
;
_space_group_IT_number 88
_symmetry_cell_setting tetragonal
_symmetry_space_group_name_Hall '-I 4ad'
_symmetry_space_group_name_H-M 'I 41/a :2'
_atom_sites_solution_hydrogens geom
_atom_sites_solution_primary direct
_atom_sites_solution_secondary difmap
_audit_creation_method SHELXL-97
_cell_angle_alpha 90.00
_cell_angle_beta 90.00
_cell_angle_gamma 90.00
_cell_formula_units_Z 4
_cell_length_a 21.82860(10)
_cell_length_b 21.82860(10)
_cell_length_c 9.63600(10)
_cell_measurement_temperature 296(2)
_cell_measurement_theta_max 25.52
_cell_measurement_theta_min 3.51
_cell_volume 4591.44(6)
_computing_cell_refinement 'CrysAlis (Oxford Diffraction, 2002)'
_computing_data_collection 'CrysAlis (Oxford Diffraction, 2002)'
_computing_data_reduction 'CrysAlis (Oxford Diffraction, 2002)'
_computing_molecular_graphics
;
Mercury
;
_computing_publication_material 'SHELXL-97 (Sheldrick, 1997)'
_computing_structure_refinement 'SHELXL-97 (Sheldrick, 1997)'
_computing_structure_solution 'SHELXS-97 (Sheldrick, 1997)'
_diffrn_ambient_temperature 296(2)
_diffrn_measured_fraction_theta_full 0.964
_diffrn_measured_fraction_theta_max 0.964
_diffrn_measurement_device_type 'Kuma KM4CCD \k geometry'
_diffrn_measurement_method 'phi snd omega scans'
_diffrn_radiation_monochromator graphite
_diffrn_radiation_source 'fine-focus sealed tube'
_diffrn_radiation_type MoK\a
_diffrn_radiation_wavelength 0.71073
_diffrn_reflns_av_R_equivalents 0.0369
_diffrn_reflns_av_sigmaI/netI 0.0108
_diffrn_reflns_limit_h_max 25
_diffrn_reflns_limit_h_min -26
_diffrn_reflns_limit_k_max 26
_diffrn_reflns_limit_k_min -25
_diffrn_reflns_limit_l_max 11
_diffrn_reflns_limit_l_min -11
_diffrn_reflns_number 82605
_diffrn_reflns_theta_full 25.52
_diffrn_reflns_theta_max 25.52
_diffrn_reflns_theta_min 3.51
_exptl_absorpt_coefficient_mu 0.851
_exptl_absorpt_correction_T_max 0.843
_exptl_absorpt_correction_T_min 0.649
_exptl_absorpt_correction_type numerical
_exptl_absorpt_process_details
; 
Xcalibur CCD System, CrysAlisPro Software System, version 171.37.31;
 Oxford Diffraction Poland, 2014
;
_exptl_crystal_colour yellow
_exptl_crystal_density_diffrn 1.487
_exptl_crystal_density_method 'not measured'
_exptl_crystal_description prism
_exptl_crystal_F_000 2092
_exptl_crystal_size_max 0.52
_exptl_crystal_size_mid 0.48
_exptl_crystal_size_min 0.20
_refine_diff_density_max 0.190
_refine_diff_density_min -0.649
_refine_diff_density_rms 0.045
_refine_ls_extinction_method none
_refine_ls_goodness_of_fit_ref 0.952
_refine_ls_hydrogen_treatment mixed
_refine_ls_matrix_type full
_refine_ls_number_parameters 150
_refine_ls_number_reflns 2071
_refine_ls_number_restraints 0
_refine_ls_restrained_S_all 0.952
_refine_ls_R_factor_all 0.0266
_refine_ls_R_factor_gt 0.0236
_refine_ls_shift/su_max 0.001
_refine_ls_shift/su_mean 0.000
_refine_ls_structure_factor_coef Fsqd
_refine_ls_weighting_details 'calc w=1/[\s^2^(Fo^2^)+(0.1000P)^2^+0.0000P] where P=(Fo^2^+2Fc^2^)/3'
_refine_ls_weighting_scheme calc
_refine_ls_wR_factor_gt 0.1019
_refine_ls_wR_factor_ref 0.1050
_reflns_number_gt 1963
_reflns_number_total 2071
_reflns_threshold_expression >2sigma(I)
_cod_data_source_file ja5b04303_si_003.cif
_cod_data_source_block 1.30a
_cod_depositor_comments 'Adding full bibliography for 4123890--4123892.cif.'
_cod_original_sg_symbol_H-M I4(1)/a
_cod_database_code 4123892

loop_
_symmetry_equiv_pos_as_xyz
'x, y, z'
'-x+1/2, -y, z+1/2'
'-y+3/4, x+1/4, z+1/4'
'y+3/4, -x+3/4, z+3/4'
'x+1/2, y+1/2, z+1/2'
'-x+1, -y+1/2, z+1'
'-y+5/4, x+3/4, z+3/4'
'y+5/4, -x+5/4, z+5/4'
'-x, -y, -z'
'x-1/2, y, -z-1/2'
'y-3/4, -x-1/4, -z-1/4'
'-y-3/4, x-3/4, -z-3/4'
'-x+1/2, -y+1/2, -z+1/2'
'x, y+1/2, -z'
'y-1/4, -x+1/4, -z+1/4'
'-y-1/4, x-1/4, -z-1/4'

loop_
_atom_site_label
_atom_site_type_symbol
_atom_site_fract_x
_atom_site_fract_y
_atom_site_fract_z
_atom_site_U_iso_or_equiv
_atom_site_adp_type
_atom_site_occupancy
_atom_site_symmetry_multiplicity
_atom_site_calc_flag
_atom_site_refinement_flags
O1 O 0.55985(9) 0.86614(8) 0.18926(19) 0.0547(5) Uani 1 1 d .
H1A H 0.5417(13) 0.8567(14) 0.114(3) 0.066 Uiso 1 1 d .
H1B H 0.5642(15) 0.8394(14) 0.232(3) 0.066 Uiso 1 1 d .
C1 C 0.51182(9) 0.84830(8) 0.55601(19) 0.0276(4) Uani 1 1 d .
C2 C 0.44091(8) 0.75914(8) 0.4344(2) 0.0298(4) Uani 1 1 d .
C13 C 0.66324(12) 0.99826(14) 0.2378(2) 0.0554(7) Uani 1 1 d .
H13A H 0.6878 0.9792 0.1718 0.066 Uiso 1 1 calc R
C14 C 0.67546(12) 1.05178(12) 0.3014(3) 0.0594(7) Uani 1 1 d .
H14A H 0.7094 1.0770 0.2889 0.071 Uiso 1 1 calc R
C15 C 0.62613(13) 1.06096(11) 0.3895(2) 0.0512(6) Uani 1 1 d .
H15A H 0.6217 1.0948 0.4473 0.061 Uiso 1 1 calc R
C23 C 0.42892(15) 1.01851(12) 0.0813(3) 0.0621(8) Uani 1 1 d .
H23A H 0.4243 1.0432 0.0033 0.074 Uiso 1 1 calc R
C24 C 0.41408(13) 0.95857(12) 0.0919(3) 0.0595(7) Uani 1 1 d .
H24A H 0.3968 0.9338 0.0238 0.071 Uiso 1 1 calc R
C25 C 0.42988(11) 0.94194(10) 0.2248(3) 0.0473(6) Uani 1 1 d .
H25A H 0.4253 0.9027 0.2610 0.057 Uiso 1 1 calc R
Mn Mn 0.5000 1.0000 0.5000 0.02949(19) Uani 1 2 d S
N1 N 0.51550(8) 0.89832(7) 0.52191(17) 0.0371(4) Uani 1 1 d .
N2 N 0.41164(9) 0.76472(10) 0.3363(2) 0.0509(5) Uani 1 1 d .
N11 N 0.58634(9) 1.01580(9) 0.38115(17) 0.0395(5) Uani 1 1 d .
N12 N 0.60973(8) 0.97724(9) 0.28579(18) 0.0435(5) Uani 1 1 d .
H12A H 0.5926 0.9437 0.2594 0.052 Uiso 1 1 calc R
N21 N 0.45244(8) 0.98889(8) 0.29407(18) 0.0386(4) Uani 1 1 d .
N22 N 0.45135(10) 1.03535(8) 0.2039(2) 0.0492(5) Uani 1 1 d .
H22A H 0.4637 1.0718 0.2229 0.059 Uiso 1 1 calc R
Nb Nb 0.5000 0.7500 0.6250 0.01635(17) Uani 1 4 d S

loop_
_atom_site_aniso_label
_atom_site_aniso_U_11
_atom_site_aniso_U_22
_atom_site_aniso_U_33
_atom_site_aniso_U_23
_atom_site_aniso_U_13
_atom_site_aniso_U_12
O1 0.0724(12) 0.0508(10) 0.0409(10) -0.0030(8) -0.0118(9) 0.0005(9)
C1 0.0369(10) 0.0235(10) 0.0223(9) -0.0013(7) -0.0007(8) -0.0003(7)
C2 0.0229(9) 0.0380(10) 0.0283(10) -0.0028(8) -0.0008(8) 0.0029(8)
C13 0.0524(15) 0.0750(18) 0.0388(14) 0.0105(12) 0.0102(11) 0.0024(13)
C14 0.0533(15) 0.0619(16) 0.0631(17) 0.0167(14) 0.0096(13) -0.0158(12)
C15 0.0531(14) 0.0399(13) 0.0604(16) 0.0054(10) 0.0043(11) -0.0107(11)
C23 0.094(2) 0.0540(16) 0.0387(13) 0.0081(12) -0.0228(14) -0.0126(15)
C24 0.0748(19) 0.0512(15) 0.0524(15) -0.0063(12) -0.0237(14) -0.0174(14)
C25 0.0574(14) 0.0340(11) 0.0504(14) 0.0000(10) -0.0106(11) -0.0130(10)
Mn 0.0370(3) 0.0202(2) 0.0312(3) 0.00474(15) -0.00463(17) -0.00267(15)
N1 0.0543(11) 0.0227(9) 0.0343(10) 0.0022(7) -0.0039(8) -0.0016(7)
N2 0.0389(10) 0.0829(15) 0.0307(10) 0.0015(10) -0.0092(8) 0.0060(10)
N11 0.0403(11) 0.0351(10) 0.0431(11) 0.0009(7) -0.0002(7) -0.0040(8)
N12 0.0480(11) 0.0454(10) 0.0371(10) -0.0002(8) -0.0026(8) -0.0006(8)
N21 0.0500(10) 0.0313(9) 0.0345(10) 0.0035(7) -0.0090(8) -0.0038(7)
N22 0.0730(13) 0.0320(9) 0.0426(11) 0.0046(8) -0.0157(10) -0.0093(9)
Nb 0.01591(19) 0.01591(19) 0.0172(2) 0.000 0.000 0.000

loop_
_atom_type_symbol
_atom_type_description
_atom_type_scat_dispersion_real
_atom_type_scat_dispersion_imag
_atom_type_scat_source
C C 0.0033 0.0016 'International Tables Vol C Tables 4.2.6.8 and 6.1.1.4'
H H 0.0000 0.0000 'International Tables Vol C Tables 4.2.6.8 and 6.1.1.4'
N N 0.0061 0.0033 'International Tables Vol C Tables 4.2.6.8 and 6.1.1.4'
O O 0.0106 0.0060 'International Tables Vol C Tables 4.2.6.8 and 6.1.1.4'
Mn Mn 0.3368 0.7283 'International Tables Vol C Tables 4.2.6.8 and 6.1.1.4'
Nb Nb -2.0727 0.6215 'International Tables Vol C Tables 4.2.6.8 and 6.1.1.4'

loop_
_geom_angle_atom_site_label_1
_geom_angle_atom_site_label_2
_geom_angle_atom_site_label_3
_geom_angle
_geom_angle_site_symmetry_1
_geom_angle_site_symmetry_3
N1 C1 Nb 177.43(16) . .
N2 C2 Nb 178.56(19) . .
C14 C13 N12 108.3(2) . .
C13 C14 C15 104.5(2) . .
N11 C15 C14 111.5(2) . .
N22 C23 C24 106.7(2) . .
C23 C24 C25 105.5(2) . .
N21 C25 C24 111.1(2) . .
N11 Mn N11 180.0 . 9_676
N11 Mn N1 85.79(7) . 9_676
N11 Mn N1 94.21(7) 9_676 9_676
N11 Mn N1 94.21(7) . .
N11 Mn N1 85.79(7) 9_676 .
N1 Mn N1 180.0 9_676 .
N11 Mn N21 92.65(7) . 9_676
N11 Mn N21 87.35(6) 9_676 9_676
N1 Mn N21 92.62(6) 9_676 9_676
N1 Mn N21 87.38(6) . 9_676
N11 Mn N21 87.35(6) . .
N11 Mn N21 92.65(7) 9_676 .
N1 Mn N21 87.38(6) 9_676 .
N1 Mn N21 92.62(6) . .
N21 Mn N21 180.0 9_676 .
C1 N1 Mn 163.04(15) . .
C15 N11 N12 105.03(19) . .
C15 N11 Mn 129.91(16) . .
N12 N11 Mn 125.01(14) . .
C13 N12 N11 110.7(2) . .
N22 N21 C25 104.72(18) . .
N22 N21 Mn 119.96(13) . .
C25 N21 Mn 134.58(15) . .
C23 N22 N21 111.98(19) . .
C1 Nb C1 94.96(3) 15_566 6_564
C1 Nb C1 94.96(3) 15_566 .
C1 Nb C1 145.80(9) 6_564 .
C1 Nb C1 145.80(9) 15_566 12_767
C1 Nb C1 94.96(3) 6_564 12_767
C1 Nb C1 94.96(3) . 12_767
C1 Nb C2 75.03(7) 15_566 15_566
C1 Nb C2 142.47(6) 6_564 15_566
C1 Nb C2 71.72(6) . 15_566
C1 Nb C2 77.24(7) 12_767 15_566
C1 Nb C2 142.47(6) 15_566 .
C1 Nb C2 77.24(7) 6_564 .
C1 Nb C2 75.03(7) . .
C1 Nb C2 71.72(6) 12_767 .
C2 Nb C2 131.64(6) 15_566 .
C1 Nb C2 71.72(6) 15_566 6_564
C1 Nb C2 75.03(7) 6_564 6_564
C1 Nb C2 77.24(7) . 6_564
C1 Nb C2 142.47(6) 12_767 6_564
C2 Nb C2 131.64(6) 15_566 6_564
C2 Nb C2 70.80(9) . 6_564
C1 Nb C2 77.24(7) 15_566 12_767
C1 Nb C2 71.72(6) 6_564 12_767
C1 Nb C2 142.47(6) . 12_767
C1 Nb C2 75.03(7) 12_767 12_767
C2 Nb C2 70.80(9) 15_566 12_767
C2 Nb C2 131.64(6) . 12_767
C2 Nb C2 131.64(6) 6_564 12_767

loop_
_geom_bond_atom_site_label_1
_geom_bond_atom_site_label_2
_geom_bond_distance
_geom_bond_site_symmetry_2
C1 N1 1.143(2) .
C1 Nb 2.2611(18) .
C2 N2 1.148(3) .
C2 Nb 2.2530(19) .
C13 C14 1.346(4) .
C13 N12 1.337(3) .
C14 C15 1.386(4) .
C15 N11 1.316(3) .
C23 N22 1.331(3) .
C23 C24 1.352(4) .
C24 C25 1.374(4) .
C25 N21 1.319(3) .
Mn N11 2.2321(19) .
Mn N11 2.2321(19) 9_676
Mn N1 2.2551(16) 9_676
Mn N1 2.2551(16) .
Mn N21 2.2526(17) 9_676
Mn N21 2.2526(17) .
N11 N12 1.347(2) .
N21 N22 1.336(2) .
Nb C1 2.2611(18) 15_566
Nb C1 2.2611(18) 6_564
Nb C1 2.2611(18) 12_767
Nb C2 2.2530(19) 15_566
Nb C2 2.2530(19) 6_564
Nb C2 2.2530(19) 12_767
